data_7023522
loop_
_publ_author_name
'Chandrasekhar, Vadapalli'
'Bag, Prasenjit'
'Murugesapandian, Balasubramanian'
'Pandey, Mrituanjay D.'

_publ_section_title
;
 A phosphorus-based compartmental ligand, (S)P[N(Me)N[double bond, length
 as m-dash]CH-C6H3-2-O-3-OMe]3 (LH3), enables the assembly of luminescent
 heterobimetallic linear {L2Zn2Ln}(+) [Ln = Gd, Tb, Nd and Eu] complexes.
;
_journal_issue 43
_journal_name_full 'Dalton transactions (Cambridge, England : 2003)'
_journal_page_first 15447
_journal_page_last 15456
_journal_paper_doi 10.1039/c3dt51431e
_journal_volume 42
_journal_year 2013
_chemical_formula_sum 'C57 H66 Cl7 N12 O13 P2 S2 Tb Zn2'
_chemical_formula_weight 1791.09
_chemical_name_systematic
; 
 ? 
;
_space_group_IT_number 2
_symmetry_cell_setting triclinic
_symmetry_space_group_name_Hall '-P 1'
_symmetry_space_group_name_H-M 'P -1'
_atom_sites_solution_hydrogens geom
_atom_sites_solution_primary direct
_atom_sites_solution_secondary difmap
_audit_creation_method SHELXL-97
_cell_angle_alpha 109.819(5)
_cell_angle_beta 91.748(5)
_cell_angle_gamma 90.064(5)
_cell_formula_units_Z 2
_cell_length_a 11.914(5)
_cell_length_b 16.320(5)
_cell_length_c 18.988(5)
_cell_measurement_reflns_used 6010
_cell_measurement_temperature 100(2)
_cell_measurement_theta_max 28.22
_cell_measurement_theta_min 2.24
_cell_volume 3471(2)
_computing_cell_refinement 'Bruker SMART'
_computing_data_collection 'Bruker SMART'
_computing_data_reduction 'Bruker SAINT'
_computing_molecular_graphics 'Bruker SHELXTL'
_computing_publication_material 'Bruker SHELXTL'
_computing_structure_refinement 'Bruker SHELXTL'
_computing_structure_solution 'Bruker SHELXTL'
_diffrn_ambient_temperature 100(2)
_diffrn_measured_fraction_theta_full 0.974
_diffrn_measured_fraction_theta_max 0.974
_diffrn_measurement_device_type 'CCD area detector'
_diffrn_measurement_method 'phi and omega scans'
_diffrn_radiation_monochromator graphite
_diffrn_radiation_source 'fine-focus sealed tube'
_diffrn_radiation_type MoK\a
_diffrn_radiation_wavelength 0.71069
_diffrn_reflns_av_R_equivalents 0.0251
_diffrn_reflns_av_sigmaI/netI 0.0508
_diffrn_reflns_limit_h_max 13
_diffrn_reflns_limit_h_min -14
_diffrn_reflns_limit_k_max 17
_diffrn_reflns_limit_k_min -19
_diffrn_reflns_limit_l_max 22
_diffrn_reflns_limit_l_min -22
_diffrn_reflns_number 18938
_diffrn_reflns_theta_full 25.50
_diffrn_reflns_theta_max 25.50
_diffrn_reflns_theta_min 1.14
_exptl_absorpt_coefficient_mu 2.138
_exptl_absorpt_correction_T_max 1.00
_exptl_absorpt_correction_T_min 0.801603
_exptl_absorpt_correction_type empirical
_exptl_absorpt_process_details SADABS
_exptl_crystal_colour yellow
_exptl_crystal_density_diffrn 1.714
_exptl_crystal_density_method 'not measured'
_exptl_crystal_description block
_exptl_crystal_F_000 1804
_exptl_crystal_size_max 0.14
_exptl_crystal_size_mid 0.12
_exptl_crystal_size_min 0.105
_refine_diff_density_max 2.737
_refine_diff_density_min -1.214
_refine_diff_density_rms 0.162
_refine_ls_extinction_method none
_refine_ls_goodness_of_fit_ref 1.092
_refine_ls_hydrogen_treatment mixed
_refine_ls_matrix_type full
_refine_ls_number_parameters 867
_refine_ls_number_reflns 12598
_refine_ls_number_restraints 13
_refine_ls_restrained_S_all 1.095
_refine_ls_R_factor_all 0.0627
_refine_ls_R_factor_gt 0.0462
_refine_ls_shift/su_max 0.001
_refine_ls_shift/su_mean 0.000
_refine_ls_structure_factor_coef Fsqd
_refine_ls_weighting_details 'calc w=1/[\s^2^(Fo^2^)+(0.0446P)^2^+21.6157P] where P=(Fo^2^+2Fc^2^)/3'
_refine_ls_weighting_scheme calc
_refine_ls_wR_factor_gt 0.1059
_refine_ls_wR_factor_ref 0.1349
_reflns_number_gt 10038
_reflns_number_total 12624
_reflns_threshold_expression >2sigma(I)
_cod_data_source_file c3dt51431e.txt
_cod_data_source_block Zn2Tb
_cod_depositor_comments
;
The following automatic conversions were performed:

'_symmetry_cell_setting' value 'Triclinic' changed to 'triclinic'
according to /home/saulius/struct/CIF-dictionaries/cif_core.dic
dictionary named 'cif_core.dic' version 2.4.2 from 2011-04-26.

Automatic conversion script
Id: cif_fix_values 1891 2012-01-12 08:04:46Z andrius 
;
_cod_original_sg_symbol_H-M P-1
_cod_database_code 7023522

loop_
_symmetry_equiv_pos_as_xyz
'x, y, z'
'-x, -y, -z'

loop_
_atom_site_label
_atom_site_type_symbol
_atom_site_fract_x
_atom_site_fract_y
_atom_site_fract_z
_atom_site_U_iso_or_equiv
_atom_site_adp_type
_atom_site_occupancy
_atom_site_symmetry_multiplicity
_atom_site_calc_flag
_atom_site_refinement_flags
Tb1 Tb 0.26478(2) 0.254851(18) 0.756241(15) 0.01588(9) Uani 1 1 d .
Zn2 Zn 0.29469(5) 0.41280(4) 0.68557(3) 0.01325(15) Uani 1 1 d .
Zn1 Zn 0.23041(5) 0.08980(4) 0.81845(3) 0.01333(15) Uani 1 1 d .
Cl1 Cl 0.82850(14) 0.69339(11) 0.67388(9) 0.0279(3) Uani 1 1 d .
Cl2 Cl 0.89319(15) 0.71177(15) 0.87673(10) 0.0437(5) Uani 1 1 d .
Cl3 Cl 0.65230(14) 0.72918(12) 0.88836(10) 0.0341(4) Uani 1 1 d .
Cl4 Cl 0.74726(18) 0.55834(13) 0.82212(11) 0.0452(5) Uani 1 1 d .
Cl5 Cl 0.57510(15) 0.86243(13) 0.65939(11) 0.0410(4) Uani 1 1 d .
Cl6 Cl 0.70337(17) 0.94102(16) 0.79865(11) 0.0516(5) Uani 1 1 d .
Cl7 Cl 0.78484(15) 0.95200(13) 0.66073(11) 0.0401(4) Uani 1 1 d .
P1 P 0.19284(12) -0.07501(10) 0.88215(8) 0.0154(3) Uani 1 1 d .
P2 P 0.32406(12) 0.57059(10) 0.61358(9) 0.0167(3) Uani 1 1 d .
S1 S 0.16942(13) -0.16940(10) 0.91996(9) 0.0210(3) Uani 1 1 d .
S2 S 0.34229(14) 0.66247(11) 0.57256(10) 0.0259(4) Uani 1 1 d .
O1 O 0.1281(3) 0.1915(3) 0.8122(2) 0.0155(8) Uani 1 1 d .
O2 O 0.0395(3) 0.3190(3) 0.7754(2) 0.0185(9) Uani 1 1 d .
O3 O 0.3419(3) 0.1954(2) 0.8476(2) 0.0153(8) Uani 1 1 d .
O4 O 0.4404(3) 0.3439(2) 0.8628(2) 0.0174(9) Uani 1 1 d .
O5 O 0.2700(3) 0.0977(2) 0.7146(2) 0.0161(8) Uani 1 1 d .
O6 O 0.3293(4) 0.1507(3) 0.6053(2) 0.0196(9) Uani 1 1 d .
O7 O 0.2519(3) 0.4081(3) 0.7887(2) 0.0174(8) Uani 1 1 d .
O8 O 0.2115(3) 0.3552(3) 0.9003(2) 0.0204(9) Uani 1 1 d .
O9 O 0.4051(3) 0.3205(3) 0.7050(2) 0.0163(8) Uani 1 1 d .
O10 O 0.4891(3) 0.1840(3) 0.7312(2) 0.0195(9) Uani 1 1 d .
O11 O 0.1909(3) 0.2986(3) 0.6568(2) 0.0162(8) Uani 1 1 d .
O12 O 0.0821(3) 0.1571(3) 0.6551(2) 0.0196(9) Uani 1 1 d .
O1S O 0.9136(8) 0.4635(5) 0.5760(5) 0.093(3) Uani 1 1 d D
H1S H 0.9268 0.4117 0.5670 0.139 Uiso 1 1 calc R
N1 N 0.1268(4) 0.0156(3) 0.9311(3) 0.0183(6) Uani 1 1 d U
N2 N 0.1067(4) 0.0765(3) 0.8926(3) 0.0183(6) Uani 1 1 d .
N3 N 0.3294(4) -0.0479(3) 0.8837(3) 0.0202(11) Uani 1 1 d .
N4 N 0.3470(4) 0.0390(3) 0.8808(3) 0.0195(11) Uani 1 1 d .
N5 N 0.1483(4) -0.0989(3) 0.7933(3) 0.0195(11) Uani 1 1 d .
N6 N 0.1961(4) -0.0438(3) 0.7553(3) 0.0171(10) Uani 1 1 d .
N7 N 0.2208(4) 0.5886(3) 0.6743(3) 0.0190(11) Uani 1 1 d .
N8 N 0.2301(4) 0.5455(3) 0.7274(3) 0.0166(10) Uani 1 1 d .
N9 N 0.4421(4) 0.5531(3) 0.6564(3) 0.0204(11) Uani 1 1 d .
N10 N 0.4474(4) 0.4693(3) 0.6666(3) 0.0196(11) Uani 1 1 d .
N11 N 0.2935(4) 0.4738(3) 0.5490(3) 0.0198(11) Uani 1 1 d .
N12 N 0.2430(4) 0.4114(3) 0.5771(3) 0.0187(11) Uani 1 1 d .
C2 C 0.0058(5) 0.1060(4) 0.9003(3) 0.0229(13) Uani 1 1 d .
H2 H -0.0410 0.0854 0.9290 0.027 Uiso 1 1 calc R
C3 C -0.0417(5) 0.1679(4) 0.8689(3) 0.0169(12) Uani 1 1 d .
C4 C -0.1554(5) 0.1877(4) 0.8813(3) 0.0241(14) Uani 1 1 d .
H4 H -0.1972 0.1591 0.9067 0.029 Uiso 1 1 calc R
C5 C -0.2059(5) 0.2486(4) 0.8566(3) 0.0220(13) Uani 1 1 d .
H5 H -0.2821 0.2596 0.8633 0.026 Uiso 1 1 calc R
C6 C -0.1415(5) 0.2948(4) 0.8207(3) 0.0190(12) Uani 1 1 d .
H6 H -0.1751 0.3374 0.8050 0.023 Uiso 1 1 calc R
C7 C -0.0303(5) 0.2773(4) 0.8088(3) 0.0151(12) Uani 1 1 d .
C8 C 0.0236(5) 0.2104(4) 0.8299(3) 0.0189(12) Uani 1 1 d .
C9 C -0.0096(5) 0.3861(4) 0.7525(3) 0.0169(12) Uani 1 1 d .
H9A H -0.0712 0.3622 0.7177 0.025 Uiso 1 1 calc R
H9B H 0.0457 0.4098 0.7289 0.025 Uiso 1 1 calc R
H9C H -0.0365 0.4313 0.7955 0.025 Uiso 1 1 calc R
C10 C 0.4073(5) -0.1129(4) 0.8391(3) 0.0218(13) Uani 1 1 d .
H10A H 0.4070 -0.1115 0.7890 0.033 Uiso 1 1 calc R
H10B H 0.3843 -0.1697 0.8380 0.033 Uiso 1 1 calc R
H10C H 0.4816 -0.1001 0.8612 0.033 Uiso 1 1 calc R
C11 C 0.4273(5) 0.0805(4) 0.9267(3) 0.0213(13) Uani 1 1 d .
H11 H 0.4623 0.0512 0.9555 0.026 Uiso 1 1 calc R
C12 C 0.4679(5) 0.1668(4) 0.9376(3) 0.0168(12) Uani 1 1 d .
C13 C 0.5565(5) 0.1994(4) 0.9916(3) 0.0218(13) Uani 1 1 d .
H13 H 0.5845 0.1643 1.0177 0.026 Uiso 1 1 calc R
C14 C 0.6021(5) 0.2808(4) 1.0067(3) 0.0207(13) Uani 1 1 d .
H14 H 0.6580 0.3018 1.0438 0.025 Uiso 1 1 calc R
C15 C 0.5626(5) 0.3319(4) 0.9648(3) 0.0213(13) Uani 1 1 d .
H15 H 0.5927 0.3874 0.9745 0.026 Uiso 1 1 calc R
C16 C 0.4809(5) 0.3014(4) 0.9103(3) 0.0162(12) Uani 1 1 d .
C17 C 0.4257(4) 0.2194(4) 0.8972(3) 0.0143(11) Uani 1 1 d .
C18 C 0.4936(5) 0.4251(4) 0.8700(4) 0.0248(14) Uani 1 1 d .
H18A H 0.4794 0.4667 0.9184 0.037 Uiso 1 1 calc R
H18B H 0.4641 0.4461 0.8318 0.037 Uiso 1 1 calc R
H18C H 0.5731 0.4169 0.8647 0.037 Uiso 1 1 calc R
C19 C 0.0287(5) -0.1216(4) 0.7713(4) 0.0244(14) Uani 1 1 d .
H19A H -0.0152 -0.0696 0.7864 0.037 Uiso 1 1 calc R
H19B H 0.0024 -0.1609 0.7952 0.037 Uiso 1 1 calc R
H19C H 0.0216 -0.1491 0.7179 0.037 Uiso 1 1 calc R
C20 C 0.2320(5) -0.0877(4) 0.6905(3) 0.0182(12) Uani 1 1 d .
H20 H 0.2277 -0.1480 0.6767 0.022 Uiso 1 1 calc R
C21 C 0.2789(5) -0.0533(4) 0.6363(3) 0.0161(12) Uani 1 1 d .
C22 C 0.3071(5) -0.1139(4) 0.5676(3) 0.0207(13) Uani 1 1 d .
H22 H 0.2999 -0.1730 0.5599 0.025 Uiso 1 1 calc R
C23 C 0.3451(5) -0.0877(4) 0.5115(3) 0.0226(13) Uani 1 1 d .
H23 H 0.3658 -0.1287 0.4666 0.027 Uiso 1 1 calc R
C24 C 0.3530(5) 0.0017(4) 0.5220(3) 0.0193(13) Uani 1 1 d .
H24 H 0.3766 0.0201 0.4835 0.023 Uiso 1 1 calc R
C25 C 0.3257(5) 0.0615(4) 0.5895(3) 0.0196(13) Uani 1 1 d .
C26 C 0.2897(5) 0.0374(4) 0.6499(3) 0.0182(12) Uani 1 1 d .
C27 C 0.3594(5) 0.1797(4) 0.5453(3) 0.0200(13) Uani 1 1 d .
H27A H 0.4342 0.1613 0.5307 0.030 Uiso 1 1 calc R
H27B H 0.3562 0.2421 0.5615 0.030 Uiso 1 1 calc R
H27C H 0.3079 0.1552 0.5035 0.030 Uiso 1 1 calc R
C28 C 0.1320(5) 0.6504(5) 0.6782(4) 0.0295(15) Uani 1 1 d .
H28A H 0.0623 0.6271 0.6877 0.044 Uiso 1 1 calc R
H28B H 0.1253 0.6609 0.6315 0.044 Uiso 1 1 calc R
H28C H 0.1495 0.7041 0.7179 0.044 Uiso 1 1 calc R
C29 C 0.1853(5) 0.5842(4) 0.7910(4) 0.0207(13) Uani 1 1 d .
H29 H 0.1540 0.6385 0.7980 0.025 Uiso 1 1 calc R
C30 C 0.1791(5) 0.5508(4) 0.8531(3) 0.0184(12) Uani 1 1 d .
C31 C 0.1347(5) 0.6077(4) 0.9190(3) 0.0180(12) Uani 1 1 d .
H31 H 0.1147 0.6636 0.9212 0.022 Uiso 1 1 calc R
C32 C 0.1201(5) 0.5829(4) 0.9800(3) 0.0189(12) Uani 1 1 d .
H32 H 0.0922 0.6222 1.0236 0.023 Uiso 1 1 calc R
C33 C 0.1471(5) 0.4985(4) 0.9767(3) 0.0185(12) Uani 1 1 d .
H33 H 0.1376 0.4813 1.0181 0.022 Uiso 1 1 calc R
C34 C 0.1880(5) 0.4410(4) 0.9114(3) 0.0160(12) Uani 1 1 d .
C35 C 0.2084(4) 0.4663(4) 0.8487(3) 0.0130(11) Uani 1 1 d .
C36 C 0.1945(5) 0.3280(4) 0.9632(3) 0.0227(13) Uani 1 1 d .
H36A H 0.2413 0.3625 1.0048 0.034 Uiso 1 1 calc R
H36B H 0.2137 0.2677 0.9506 0.034 Uiso 1 1 calc R
H36C H 0.1172 0.3356 0.9765 0.034 Uiso 1 1 calc R
C37 C 0.4932(6) 0.6248(4) 0.7191(4) 0.0291(15) Uani 1 1 d .
H37A H 0.4651 0.6232 0.7655 0.044 Uiso 1 1 calc R
H37B H 0.4745 0.6795 0.7134 0.044 Uiso 1 1 calc R
H37C H 0.5733 0.6186 0.7194 0.044 Uiso 1 1 calc R
C38 C 0.5462(5) 0.4362(4) 0.6550(3) 0.0177(12) Uani 1 1 d .
H38 H 0.5999 0.4679 0.6402 0.021 Uiso 1 1 calc R
C39 C 0.5820(5) 0.3556(4) 0.6628(3) 0.0168(12) Uani 1 1 d .
C40 C 0.6918(5) 0.3300(4) 0.6432(3) 0.0230(13) Uani 1 1 d .
H40 H 0.7362 0.3639 0.6241 0.028 Uiso 1 1 calc R
C41 C 0.7364(5) 0.2554(4) 0.6515(3) 0.0214(13) Uani 1 1 d .
H41 H 0.8094 0.2389 0.6377 0.026 Uiso 1 1 calc R
C42 C 0.6688(5) 0.2052(4) 0.6812(3) 0.0215(13) Uani 1 1 d .
H42 H 0.6981 0.1556 0.6882 0.026 Uiso 1 1 calc R
C43 C 0.5609(5) 0.2283(4) 0.7000(3) 0.0178(12) Uani 1 1 d .
C44 C 0.5109(5) 0.3021(4) 0.6887(3) 0.0162(12) Uani 1 1 d .
C45 C 0.5315(5) 0.1051(4) 0.7380(4) 0.0226(13) Uani 1 1 d .
H45A H 0.5503 0.0659 0.6894 0.034 Uiso 1 1 calc R
H45B H 0.4754 0.0786 0.7587 0.034 Uiso 1 1 calc R
H45C H 0.5975 0.1178 0.7704 0.034 Uiso 1 1 calc R
C46 C 0.3689(5) 0.4355(4) 0.4867(3) 0.0228(13) Uani 1 1 d .
H46A H 0.4263 0.4032 0.5019 0.034 Uiso 1 1 calc R
H46B H 0.4029 0.4811 0.4731 0.034 Uiso 1 1 calc R
H46C H 0.3267 0.3973 0.4445 0.034 Uiso 1 1 calc R
C47 C 0.1739(5) 0.3598(4) 0.5278(3) 0.0196(13) Uani 1 1 d .
H47 H 0.1628 0.3711 0.4833 0.024 Uiso 1 1 calc R
C48 C 0.1119(5) 0.2863(4) 0.5344(3) 0.0192(13) Uani 1 1 d .
C49 C 0.0417(5) 0.2413(4) 0.4739(3) 0.0194(12) Uani 1 1 d .
H49 H 0.0357 0.2601 0.4328 0.023 Uiso 1 1 calc R
C50 C -0.0187(5) 0.1701(4) 0.4735(3) 0.0226(13) Uani 1 1 d .
H50 H -0.0666 0.1414 0.4330 0.027 Uiso 1 1 calc R
C51 C -0.0079(5) 0.1405(4) 0.5343(3) 0.0212(13) Uani 1 1 d .
H51 H -0.0485 0.0916 0.5340 0.025 Uiso 1 1 calc R
C52 C 0.0615(5) 0.1825(4) 0.5941(3) 0.0157(12) Uani 1 1 d .
C53 C 0.1256(4) 0.2584(4) 0.5970(3) 0.0145(11) Uani 1 1 d .
C54 C 0.0200(5) 0.0816(4) 0.6554(3) 0.0204(13) Uani 1 1 d .
H54A H -0.0587 0.0943 0.6583 0.031 Uiso 1 1 calc R
H54B H 0.0442 0.0659 0.6978 0.031 Uiso 1 1 calc R
H54C H 0.0331 0.0340 0.6101 0.031 Uiso 1 1 calc R
C1A C 0.1557(5) 0.0585(4) 1.0117(3) 0.0183(6) Uani 1 1 d .
H1A1 H 0.2170 0.0987 1.0174 0.027 Uiso 1 1 calc R
H1A2 H 0.1771 0.0153 1.0333 0.027 Uiso 1 1 calc R
H1A3 H 0.0916 0.0894 1.0367 0.027 Uiso 1 1 calc R
C1S C 0.7623(5) 0.6700(4) 0.8335(3) 0.0265(14) Uani 1 1 d .
H1S1 H 0.7572 0.6766 0.7840 0.032 Uiso 1 1 calc R
C2S C 0.7101(5) 0.8861(4) 0.7004(4) 0.0273(14) Uani 1 1 d .
H2S H 0.7504 0.8314 0.6916 0.033 Uiso 1 1 calc R
C3S C 0.8595(7) 0.4967(6) 0.6450(4) 0.048(2) Uani 1 1 d DU
H3S1 H 0.9021 0.5450 0.6782 0.071 Uiso 1 1 calc R
H3S2 H 0.8539 0.4518 0.6669 0.071 Uiso 1 1 calc R
H3S3 H 0.7856 0.5156 0.6366 0.071 Uiso 1 1 calc R

loop_
_atom_site_aniso_label
_atom_site_aniso_U_11
_atom_site_aniso_U_22
_atom_site_aniso_U_33
_atom_site_aniso_U_23
_atom_site_aniso_U_13
_atom_site_aniso_U_12
Tb1 0.01936(16) 0.01438(16) 0.01661(15) 0.00865(12) 0.00240(11) -0.00004(11)
Zn2 0.0156(3) 0.0125(3) 0.0139(3) 0.0073(3) 0.0012(2) -0.0007(2)
Zn1 0.0150(3) 0.0133(3) 0.0137(3) 0.0072(3) 0.0013(2) -0.0003(3)
Cl1 0.0335(9) 0.0296(9) 0.0227(8) 0.0115(7) 0.0026(6) 0.0036(7)
Cl2 0.0261(9) 0.0766(15) 0.0303(9) 0.0209(10) -0.0031(7) -0.0023(9)
Cl3 0.0308(9) 0.0389(10) 0.0300(9) 0.0081(8) 0.0010(7) 0.0046(7)
Cl4 0.0621(13) 0.0344(10) 0.0392(11) 0.0122(9) 0.0053(9) 0.0092(9)
Cl5 0.0290(9) 0.0508(12) 0.0402(10) 0.0119(9) -0.0012(8) -0.0099(8)
Cl6 0.0404(11) 0.0762(16) 0.0339(10) 0.0129(10) 0.0041(8) -0.0063(10)
Cl7 0.0317(9) 0.0419(11) 0.0543(12) 0.0260(9) 0.0039(8) -0.0042(8)
P1 0.0166(7) 0.0152(8) 0.0176(7) 0.0097(6) 0.0021(6) -0.0001(6)
P2 0.0193(8) 0.0148(8) 0.0204(8) 0.0117(6) 0.0010(6) -0.0008(6)
S1 0.0243(8) 0.0191(8) 0.0260(8) 0.0161(7) 0.0015(6) -0.0008(6)
S2 0.0300(9) 0.0216(8) 0.0334(9) 0.0189(7) 0.0020(7) -0.0012(7)
O1 0.0077(18) 0.019(2) 0.022(2) 0.0099(18) 0.0047(15) -0.0009(15)
O2 0.021(2) 0.021(2) 0.020(2) 0.0140(18) 0.0013(17) 0.0011(17)
O3 0.020(2) 0.013(2) 0.014(2) 0.0074(16) -0.0030(16) -0.0039(16)
O4 0.017(2) 0.012(2) 0.025(2) 0.0098(17) -0.0017(17) -0.0074(16)
O5 0.021(2) 0.014(2) 0.015(2) 0.0064(17) 0.0010(16) -0.0036(16)
O6 0.036(2) 0.013(2) 0.011(2) 0.0057(17) 0.0084(17) 0.0033(18)
O7 0.020(2) 0.014(2) 0.017(2) 0.0041(17) 0.0018(16) -0.0001(16)
O8 0.026(2) 0.012(2) 0.025(2) 0.0086(18) 0.0053(18) 0.0028(17)
O9 0.0086(18) 0.020(2) 0.024(2) 0.0113(18) 0.0031(16) -0.0031(16)
O10 0.021(2) 0.022(2) 0.020(2) 0.0131(18) 0.0028(17) 0.0028(17)
O11 0.021(2) 0.018(2) 0.0117(19) 0.0088(17) -0.0068(16) -0.0041(17)
O12 0.027(2) 0.016(2) 0.018(2) 0.0098(18) -0.0002(17) -0.0046(17)
O1S 0.098(6) 0.076(6) 0.097(6) 0.018(5) 0.014(5) 0.001(5)
N1 0.0201(10) 0.0185(10) 0.0179(10) 0.0081(8) 0.0006(8) -0.0003(8)
N2 0.0201(10) 0.0185(10) 0.0179(10) 0.0081(8) 0.0006(8) -0.0003(8)
N3 0.023(3) 0.016(3) 0.025(3) 0.011(2) -0.003(2) -0.002(2)
N4 0.017(3) 0.021(3) 0.022(3) 0.010(2) 0.001(2) 0.000(2)
N5 0.019(3) 0.019(3) 0.024(3) 0.013(2) 0.000(2) -0.005(2)
N6 0.022(3) 0.013(2) 0.021(3) 0.011(2) 0.001(2) -0.004(2)
N7 0.030(3) 0.016(3) 0.016(2) 0.012(2) 0.004(2) 0.005(2)
N8 0.014(2) 0.020(3) 0.015(2) 0.004(2) -0.0003(19) 0.000(2)
N9 0.020(3) 0.016(3) 0.027(3) 0.010(2) -0.005(2) -0.004(2)
N10 0.022(3) 0.019(3) 0.022(3) 0.013(2) 0.001(2) -0.001(2)
N11 0.025(3) 0.023(3) 0.014(2) 0.009(2) 0.001(2) -0.006(2)
N12 0.021(3) 0.016(3) 0.022(3) 0.010(2) 0.002(2) 0.002(2)
C2 0.014(3) 0.034(4) 0.022(3) 0.012(3) 0.003(2) -0.006(3)
C3 0.016(3) 0.020(3) 0.017(3) 0.008(2) 0.003(2) -0.003(2)
C4 0.022(3) 0.027(4) 0.022(3) 0.007(3) 0.006(3) 0.001(3)
C5 0.020(3) 0.022(3) 0.021(3) 0.003(3) 0.002(2) 0.007(3)
C6 0.021(3) 0.019(3) 0.019(3) 0.010(3) -0.002(2) 0.002(2)
C7 0.018(3) 0.016(3) 0.008(3) 0.000(2) -0.001(2) -0.003(2)
C8 0.024(3) 0.017(3) 0.011(3) -0.002(2) 0.001(2) 0.005(2)
C9 0.016(3) 0.014(3) 0.021(3) 0.006(2) 0.000(2) 0.006(2)
C10 0.019(3) 0.024(3) 0.026(3) 0.013(3) 0.000(2) 0.000(2)
C11 0.020(3) 0.027(3) 0.021(3) 0.015(3) 0.006(2) 0.008(3)
C12 0.012(3) 0.020(3) 0.019(3) 0.007(2) 0.003(2) 0.001(2)
C13 0.016(3) 0.027(3) 0.022(3) 0.008(3) 0.001(2) -0.002(2)
C14 0.014(3) 0.023(3) 0.025(3) 0.008(3) 0.000(2) -0.006(2)
C15 0.018(3) 0.027(3) 0.017(3) 0.005(3) 0.002(2) 0.000(3)
C16 0.013(3) 0.026(3) 0.013(3) 0.010(2) 0.003(2) -0.001(2)
C17 0.007(3) 0.018(3) 0.017(3) 0.005(2) 0.006(2) -0.001(2)
C18 0.029(3) 0.019(3) 0.023(3) 0.003(3) -0.006(3) -0.006(3)
C19 0.026(3) 0.025(3) 0.023(3) 0.009(3) -0.006(3) -0.009(3)
C20 0.023(3) 0.017(3) 0.016(3) 0.007(2) 0.000(2) 0.006(2)
C21 0.023(3) 0.014(3) 0.012(3) 0.005(2) -0.001(2) 0.003(2)
C22 0.020(3) 0.020(3) 0.028(3) 0.016(3) 0.003(3) 0.000(2)
C23 0.025(3) 0.023(3) 0.015(3) -0.001(3) 0.003(2) 0.004(3)
C24 0.024(3) 0.023(3) 0.013(3) 0.008(2) 0.005(2) 0.000(3)
C25 0.022(3) 0.017(3) 0.025(3) 0.013(3) 0.001(2) 0.003(2)
C26 0.017(3) 0.021(3) 0.016(3) 0.006(2) 0.000(2) 0.003(2)
C27 0.033(3) 0.016(3) 0.012(3) 0.004(2) 0.005(2) 0.001(3)
C28 0.024(3) 0.034(4) 0.033(4) 0.014(3) 0.001(3) 0.009(3)
C29 0.019(3) 0.013(3) 0.034(4) 0.012(3) 0.005(3) -0.001(2)
C30 0.012(3) 0.013(3) 0.030(3) 0.008(3) 0.005(2) -0.005(2)
C31 0.020(3) 0.009(3) 0.021(3) 0.001(2) -0.002(2) -0.006(2)
C32 0.025(3) 0.017(3) 0.010(3) -0.002(2) 0.004(2) 0.000(2)
C33 0.021(3) 0.019(3) 0.014(3) 0.004(2) 0.000(2) 0.001(2)
C34 0.012(3) 0.020(3) 0.020(3) 0.012(3) -0.001(2) -0.003(2)
C35 0.012(3) 0.013(3) 0.013(3) 0.003(2) 0.000(2) -0.003(2)
C36 0.035(4) 0.025(3) 0.013(3) 0.012(3) 0.006(3) 0.001(3)
C37 0.042(4) 0.015(3) 0.030(4) 0.008(3) -0.010(3) -0.005(3)
C38 0.016(3) 0.018(3) 0.018(3) 0.004(2) 0.001(2) -0.004(2)
C39 0.017(3) 0.016(3) 0.019(3) 0.007(2) 0.004(2) 0.001(2)
C40 0.024(3) 0.022(3) 0.024(3) 0.009(3) 0.003(3) -0.004(3)
C41 0.019(3) 0.025(3) 0.022(3) 0.010(3) 0.003(2) 0.000(3)
C42 0.025(3) 0.019(3) 0.022(3) 0.008(3) 0.002(3) 0.000(3)
C43 0.023(3) 0.016(3) 0.016(3) 0.006(2) 0.007(2) 0.002(2)
C44 0.019(3) 0.019(3) 0.011(3) 0.006(2) -0.003(2) 0.003(2)
C45 0.025(3) 0.019(3) 0.030(3) 0.016(3) 0.004(3) 0.003(3)
C46 0.023(3) 0.022(3) 0.023(3) 0.007(3) 0.006(3) -0.006(3)
C47 0.015(3) 0.020(3) 0.024(3) 0.008(3) 0.005(2) -0.002(2)
C48 0.021(3) 0.016(3) 0.023(3) 0.008(3) 0.004(2) 0.007(2)
C49 0.023(3) 0.018(3) 0.018(3) 0.008(3) 0.002(2) 0.001(2)
C50 0.028(3) 0.022(3) 0.015(3) 0.003(3) -0.004(2) -0.005(3)
C51 0.022(3) 0.015(3) 0.025(3) 0.004(3) 0.001(3) -0.005(2)
C52 0.016(3) 0.016(3) 0.015(3) 0.004(2) 0.002(2) 0.003(2)
C53 0.011(3) 0.014(3) 0.020(3) 0.009(2) 0.007(2) 0.000(2)
C54 0.020(3) 0.015(3) 0.022(3) 0.002(2) -0.003(2) -0.010(2)
C1A 0.0201(10) 0.0185(10) 0.0179(10) 0.0081(8) 0.0006(8) -0.0003(8)
C1S 0.033(4) 0.030(4) 0.017(3) 0.008(3) -0.001(3) -0.003(3)
C2S 0.025(3) 0.029(4) 0.029(4) 0.011(3) 0.003(3) 0.001(3)
C3S 0.050(2) 0.046(2) 0.047(2) 0.0169(12) 0.0065(10) -0.0012(10)

loop_
_atom_type_symbol
_atom_type_description
_atom_type_scat_dispersion_real
_atom_type_scat_dispersion_imag
_atom_type_scat_source
C C 0.0033 0.0016 'International Tables Vol C Tables 4.2.6.8 and 6.1.1.4'
H H 0.0000 0.0000 'International Tables Vol C Tables 4.2.6.8 and 6.1.1.4'
N N 0.0061 0.0033 'International Tables Vol C Tables 4.2.6.8 and 6.1.1.4'
O O 0.0106 0.0060 'International Tables Vol C Tables 4.2.6.8 and 6.1.1.4'
P P 0.1023 0.0942 'International Tables Vol C Tables 4.2.6.8 and 6.1.1.4'
S S 0.1246 0.1234 'International Tables Vol C Tables 4.2.6.8 and 6.1.1.4'
Zn Zn 0.2839 1.4301 'International Tables Vol C Tables 4.2.6.8 and 6.1.1.4'
Tb Tb -0.1723 4.1537 'International Tables Vol C Tables 4.2.6.8 and 6.1.1.4'
Cl Cl 0.1484 0.1585 'International Tables Vol C Tables 4.2.6.8 and 6.1.1.4'

loop_
_geom_angle_atom_site_label_1
_geom_angle_atom_site_label_2
_geom_angle_atom_site_label_3
_geom_angle
O7 Tb1 O11 66.86(13)
O7 Tb1 O9 65.05(13)
O11 Tb1 O9 68.07(13)
O7 Tb1 O1 114.29(13)
O11 Tb1 O1 113.85(13)
O9 Tb1 O1 177.72(14)
O7 Tb1 O5 175.73(13)
O11 Tb1 O5 108.92(13)
O9 Tb1 O5 114.47(13)
O1 Tb1 O5 66.36(13)
O7 Tb1 O3 119.01(13)
O11 Tb1 O3 173.98(13)
O9 Tb1 O3 112.44(13)
O1 Tb1 O3 65.80(13)
O5 Tb1 O3 65.23(13)
O7 Tb1 O8 60.31(12)
O11 Tb1 O8 117.25(13)
O9 Tb1 O8 113.04(13)
O1 Tb1 O8 65.12(13)
O5 Tb1 O8 122.70(12)
O3 Tb1 O8 68.37(12)
O7 Tb1 O2 65.82(12)
O11 Tb1 O2 65.23(12)
O9 Tb1 O2 121.74(12)
O1 Tb1 O2 59.02(12)
O5 Tb1 O2 112.19(12)
O3 Tb1 O2 117.65(12)
O8 Tb1 O2 63.98(12)
O7 Tb1 O4 68.50(12)
O11 Tb1 O4 125.74(12)
O9 Tb1 O4 66.13(12)
O1 Tb1 O4 111.59(12)
O5 Tb1 O4 115.43(12)
O3 Tb1 O4 58.27(12)
O8 Tb1 O4 60.09(12)
O2 Tb1 O4 119.75(12)
O7 Tb1 O10 115.93(13)
O11 Tb1 O10 113.61(12)
O9 Tb1 O10 58.78(12)
O1 Tb1 O10 120.57(12)
O5 Tb1 O10 65.94(12)
O3 Tb1 O10 63.29(12)
O8 Tb1 O10 118.25(12)
O2 Tb1 O10 177.56(12)
O4 Tb1 O10 62.68(12)
O7 Tb1 O6 119.23(12)
O11 Tb1 O6 63.57(13)
O9 Tb1 O6 65.38(13)
O1 Tb1 O6 116.43(13)
O5 Tb1 O6 57.88(12)
O3 Tb1 O6 110.89(12)
O8 Tb1 O6 178.00(12)
O2 Tb1 O6 117.79(12)
O4 Tb1 O6 117.91(12)
O10 Tb1 O6 60.00(12)
O7 Tb1 Zn2 38.35(9)
O11 Tb1 Zn2 40.11(9)
O9 Tb1 Zn2 39.68(9)
O1 Tb1 Zn2 141.10(9)
O5 Tb1 Zn2 138.58(9)
O3 Tb1 Zn2 143.69(9)
O8 Tb1 Zn2 98.65(8)
O2 Tb1 Zn2 82.09(8)
O4 Tb1 Zn2 85.64(8)
O10 Tb1 Zn2 98.33(8)
O6 Tb1 Zn2 80.88(8)
O7 Zn2 O9 75.36(15)
O7 Zn2 N12 148.82(17)
O9 Zn2 N12 123.72(17)
O7 Zn2 N10 123.60(17)
O9 Zn2 N10 82.77(17)
N12 Zn2 N10 85.55(19)
O7 Zn2 O11 77.04(15)
O9 Zn2 O11 77.63(15)
N12 Zn2 O11 83.26(17)
N10 Zn2 O11 146.61(18)
O7 Zn2 N8 84.60(16)
O9 Zn2 N8 146.67(17)
N12 Zn2 N8 86.62(18)
N10 Zn2 N8 86.69(18)
O11 Zn2 N8 123.76(17)
O7 Zn2 Tb1 45.43(11)
O9 Zn2 Tb1 45.97(10)
N12 Zn2 Tb1 127.48(14)
N10 Zn2 Tb1 127.69(13)
O11 Zn2 Tb1 45.86(10)
N8 Zn2 Tb1 128.37(13)
O3 Zn1 O5 77.26(15)
O3 Zn1 O1 77.32(15)
O5 Zn1 O1 77.93(15)
O3 Zn1 N2 122.21(17)
O5 Zn1 N2 149.13(17)
O1 Zn1 N2 83.31(17)
O3 Zn1 N6 148.56(17)
O5 Zn1 N6 83.87(17)
O1 Zn1 N6 123.10(17)
N2 Zn1 N6 86.18(19)
O3 Zn1 N4 84.09(17)
O5 Zn1 N4 121.34(17)
O1 Zn1 N4 149.52(18)
N2 Zn1 N4 86.54(18)
N6 Zn1 N4 84.60(19)
O3 Zn1 Tb1 46.55(10)
O5 Zn1 Tb1 46.53(11)
O1 Zn1 Tb1 45.79(10)
N2 Zn1 Tb1 127.40(13)
N6 Zn1 Tb1 128.46(13)
N4 Zn1 Tb1 128.75(13)
N5 P1 N1 106.4(3)
N5 P1 N3 105.4(2)
N1 P1 N3 106.6(3)
N5 P1 S1 112.89(19)
N1 P1 S1 112.64(19)
N3 P1 S1 112.42(18)
N7 P2 N11 105.1(3)
N7 P2 N9 108.0(3)
N11 P2 N9 104.0(3)
N7 P2 S2 113.24(18)
N11 P2 S2 113.57(19)
N9 P2 S2 112.19(19)
C8 O1 Zn1 131.7(4)
C8 O1 Tb1 132.9(4)
Zn1 O1 Tb1 95.29(14)
C7 O2 C9 116.4(4)
C7 O2 Tb1 115.0(3)
C9 O2 Tb1 128.5(3)
C17 O3 Zn1 132.2(3)
C17 O3 Tb1 133.1(3)
Zn1 O3 Tb1 94.68(14)
C16 O4 C18 116.3(4)
C16 O4 Tb1 116.3(3)
C18 O4 Tb1 127.3(3)
C26 O5 Zn1 131.9(4)
C26 O5 Tb1 133.5(3)
Zn1 O5 Tb1 94.64(15)
C25 O6 C27 116.3(4)
C25 O6 Tb1 115.1(3)
C27 O6 Tb1 128.5(3)
C35 O7 Zn2 132.9(3)
C35 O7 Tb1 129.5(3)
Zn2 O7 Tb1 96.22(15)
C34 O8 C36 115.3(4)
C34 O8 Tb1 115.9(3)
C36 O8 Tb1 128.5(3)
C44 O9 Zn2 132.3(3)
C44 O9 Tb1 133.2(3)
Zn2 O9 Tb1 94.35(14)
C43 O10 C45 115.7(4)
C43 O10 Tb1 114.6(3)
C45 O10 Tb1 129.2(3)
C53 O11 Zn2 132.2(3)
C53 O11 Tb1 132.7(3)
Zn2 O11 Tb1 94.04(14)
C52 O12 C54 115.4(5)
N2 N1 C1A 113.0(4)
N2 N1 P1 115.2(4)
C1A N1 P1 119.8(4)
C2 N2 N1 112.4(5)
C2 N2 Zn1 128.6(4)
N1 N2 Zn1 118.1(3)
N4 N3 C10 114.2(4)
N4 N3 P1 113.1(4)
C10 N3 P1 119.0(4)
C11 N4 N3 111.9(5)
C11 N4 Zn1 127.7(4)
N3 N4 Zn1 119.7(3)
N6 N5 C19 112.6(4)
N6 N5 P1 114.4(4)
C19 N5 P1 120.6(4)
C20 N6 N5 112.7(5)
C20 N6 Zn1 127.3(4)
N5 N6 Zn1 118.5(3)
N8 N7 C28 120.8(5)
N8 N7 P2 115.8(4)
C28 N7 P2 123.2(4)
C29 N8 N7 116.0(5)
C29 N8 Zn2 127.7(4)
N7 N8 Zn2 115.6(3)
N10 N9 C37 113.8(5)
N10 N9 P2 115.0(4)
C37 N9 P2 119.5(4)
C38 N10 N9 112.0(5)
C38 N10 Zn2 129.6(4)
N9 N10 Zn2 118.0(3)
N12 N11 C46 114.2(5)
N12 N11 P2 115.0(4)
C46 N11 P2 120.3(4)
C47 N12 N11 111.4(5)
C47 N12 Zn2 130.4(4)
N11 N12 Zn2 118.1(3)
N2 C2 C3 126.6(5)
C4 C3 C8 120.6(5)
C4 C3 C2 117.1(5)
C8 C3 C2 122.3(5)
C5 C4 C3 120.9(6)
C4 C5 C6 119.6(6)
C7 C6 C5 120.4(5)
C6 C7 O2 124.8(5)
C6 C7 C8 121.5(5)
O2 C7 C8 113.7(5)
O1 C8 C3 124.0(5)
O1 C8 C7 119.1(5)
C3 C8 C7 116.8(5)
N4 C11 C12 126.9(5)
C17 C12 C13 119.3(5)
C17 C12 C11 123.7(5)
C13 C12 C11 117.0(5)
C14 C13 C12 122.1(6)
C13 C14 C15 118.6(6)
C16 C15 C14 121.0(6)
C15 C16 O4 126.0(5)
C15 C16 C17 121.7(5)
O4 C16 C17 112.4(5)
O3 C17 C12 123.4(5)
O3 C17 C16 119.5(5)
C12 C17 C16 117.1(5)
N6 C20 C21 127.0(5)
C22 C21 C26 120.9(5)
C22 C21 C20 116.7(5)
C26 C21 C20 122.3(5)
C23 C22 C21 121.0(6)
C22 C23 C24 119.8(6)
C25 C24 C23 119.4(5)
C24 C25 O6 124.0(5)
C24 C25 C26 122.8(5)
O6 C25 C26 113.2(5)
O5 C26 C25 120.1(5)
O5 C26 C21 123.8(5)
C25 C26 C21 116.1(5)
N8 C29 C30 126.1(5)
C35 C30 C31 119.8(5)
C35 C30 C29 124.3(5)
C31 C30 C29 115.8(5)
C32 C31 C30 121.5(5)
C31 C32 C33 119.9(5)
C34 C33 C32 119.2(5)
O8 C34 C33 124.4(5)
O8 C34 C35 113.8(5)
C33 C34 C35 121.8(5)
O7 C35 C30 124.0(5)
O7 C35 C34 118.4(5)
C30 C35 C34 117.7(5)
N10 C38 C39 126.7(5)
C40 C39 C44 119.9(5)
C40 C39 C38 116.9(5)
C44 C39 C38 123.2(5)
C41 C40 C39 121.7(6)
C40 C41 C42 118.6(6)
C43 C42 C41 120.9(6)
C42 C43 O10 124.9(5)
C42 C43 C44 122.0(5)
O10 C43 C44 113.1(5)
O9 C44 C43 120.2(5)
O9 C44 C39 123.0(5)
C43 C44 C39 116.7(5)
N12 C47 C48 127.2(6)
C49 C48 C53 121.1(6)
C49 C48 C47 116.4(5)
C53 C48 C47 122.5(6)
C50 C49 C48 121.3(6)
C49 C50 C51 119.5(6)
C52 C51 C50 120.7(6)
C51 C52 O12 125.6(5)
C51 C52 C53 121.4(5)
O12 C52 C53 113.0(5)
O11 C53 C48 124.2(5)
O11 C53 C52 119.7(5)
C48 C53 C52 116.1(5)
Cl2 C1S Cl4 111.1(4)
Cl2 C1S Cl3 109.7(4)
Cl4 C1S Cl3 109.4(4)
Cl5 C2S Cl7 110.7(4)
Cl5 C2S Cl6 110.6(4)
Cl7 C2S Cl6 108.9(4)

loop_
_geom_bond_atom_site_label_1
_geom_bond_atom_site_label_2
_geom_bond_distance
Tb1 O7 2.371(4)
Tb1 O11 2.380(4)
Tb1 O9 2.386(4)
Tb1 O1 2.388(4)
Tb1 O5 2.415(4)
Tb1 O3 2.416(4)
Tb1 O8 2.764(4)
Tb1 O2 2.871(4)
Tb1 O4 2.885(4)
Tb1 O10 2.901(4)
Tb1 O6 2.920(4)
Tb1 Zn2 3.3084(10)
Zn2 O7 2.065(4)
Zn2 O9 2.118(4)
Zn2 N12 2.125(5)
Zn2 N10 2.134(5)
Zn2 O11 2.137(4)
Zn2 N8 2.188(5)
Zn1 O3 2.084(4)
Zn1 O5 2.087(4)
Zn1 O1 2.093(4)
Zn1 N2 2.129(5)
Zn1 N6 2.134(5)
Zn1 N4 2.141(5)
Cl2 C1S 1.764(7)
Cl3 C1S 1.772(7)
Cl4 C1S 1.769(7)
Cl5 C2S 1.749(7)
Cl6 C2S 1.780(7)
Cl7 C2S 1.762(7)
P1 N5 1.666(5)
P1 N1 1.669(5)
P1 N3 1.683(5)
P1 S1 1.931(2)
P2 N7 1.669(5)
P2 N11 1.671(5)
P2 N9 1.675(5)
P2 S2 1.925(2)
O1 C8 1.309(7)
O2 C7 1.372(7)
O2 C9 1.427(6)
O3 C17 1.315(7)
O4 C16 1.388(7)
O4 C18 1.431(7)
O5 C26 1.316(7)
O6 C25 1.385(7)
O6 C27 1.428(7)
O7 C35 1.331(7)
O8 C34 1.374(7)
O8 C36 1.427(7)
O9 C44 1.318(7)
O10 C43 1.387(7)
O10 C45 1.429(7)
O11 C53 1.329(7)
O12 C52 1.371(7)
O12 C54 1.438(7)
O1S C3S 1.412(7)
N1 N2 1.437(7)
N1 C1A 1.481(7)
N2 C2 1.289(8)
N3 N4 1.453(7)
N3 C10 1.463(8)
N4 C11 1.297(8)
N5 N6 1.455(6)
N5 C19 1.483(8)
N6 C20 1.284(7)
N7 N8 1.414(6)
N7 C28 1.448(8)
N8 C29 1.290(8)
N9 N10 1.447(7)
N9 C37 1.473(8)
N10 C38 1.289(7)
N11 N12 1.438(6)
N11 C46 1.469(7)
N12 C47 1.296(8)
C2 C3 1.443(8)
C3 C4 1.401(8)
C3 C8 1.421(8)
C4 C5 1.367(9)
C5 C6 1.415(8)
C6 C7 1.365(8)
C7 C8 1.431(8)
C11 C12 1.432(8)
C12 C17 1.416(8)
C12 C13 1.419(8)
C13 C14 1.369(9)
C14 C15 1.406(9)
C15 C16 1.361(8)
C16 C17 1.432(8)
C20 C21 1.454(8)
C21 C22 1.395(8)
C21 C26 1.418(8)
C22 C23 1.363(8)
C23 C24 1.406(9)
C24 C25 1.371(8)
C25 C26 1.410(8)
C29 C30 1.460(8)
C30 C35 1.399(8)
C30 C31 1.400(8)
C31 C32 1.366(8)
C32 C33 1.396(8)
C33 C34 1.381(8)
C34 C35 1.413(8)
C38 C39 1.436(8)
C39 C40 1.397(8)
C39 C44 1.428(8)
C40 C41 1.383(9)
C41 C42 1.406(8)
C42 C43 1.364(8)
C43 C44 1.421(8)
C47 C48 1.451(8)
C48 C49 1.389(8)
C48 C53 1.413(8)
C49 C50 1.363(8)
C50 C51 1.398(8)
C51 C52 1.363(8)
C52 C53 1.440(8)
